data_4079840
loop_
_publ_author_name
'Heuclin, Hadrien'
'Fustier-Boutignon, Marie'
'Ho, Samuel Ying-Fu'
'Goff, Xavier-Fr\'ed\'eric Le'
'Carenco, Sophie'
'So, Cheuk-Wai'
'M\'ezailles, Nicolas'

_publ_section_title
;
 Synthesis of Phosphorus(V)-Stabilized Geminal Dianions. The Cases of
 Mixed P&#x2550;X/P\\rightarrow BH3(X = S, O) and
 P&#x2550;S/SiMe3Derivatives
;
_journal_issue 2
_journal_name_full Organometallics
_journal_page_first 498
_journal_paper_doi 10.1021/om300954a
_journal_volume 32
_journal_year 2013
_chemical_formula_moiety 'C58 H68 B2 Li2 O4 P4'
_chemical_formula_sum 'C58 H68 B2 Li2 O4 P4'
_chemical_formula_weight 988.50
_chemical_name_systematic
; 
 ? 
;
_space_group_IT_number 2
_symmetry_cell_setting triclinic
_symmetry_space_group_name_Hall '-P 1'
_symmetry_space_group_name_H-M 'P -1'
_atom_sites_solution_hydrogens geom
_atom_sites_solution_primary direct
_atom_sites_solution_secondary difmap
_audit_creation_method SHELXL-97
_cell_angle_alpha 111.622(1)
_cell_angle_beta 114.649(1)
_cell_angle_gamma 93.327(1)
_cell_formula_units_Z 1
_cell_length_a 11.184(1)
_cell_length_b 12.134(1)
_cell_length_c 12.367(1)
_cell_measurement_reflns_used 5675
_cell_measurement_temperature 150.0(1)
_cell_measurement_theta_max 27.485
_cell_measurement_theta_min 0.998
_cell_volume 1372.8(2)
_computing_cell_refinement 'DENZO (Otwinowski & Minor, 1997) & COLLECT'
_computing_data_collection 'COLLECT (Hooft, R.W.W., 1998)'
_computing_data_reduction 'DENZO & COLLECT'
_computing_molecular_graphics 'PLATON (Spek, 2009)'
_computing_publication_material 'PLATON (Spek, 2009)'
_computing_structure_refinement 'SHELXL-97 (Sheldrick, 1997)'
_computing_structure_solution 'SIR97 (Altomare et al., 1999)'
_diffrn_ambient_temperature 150.0(1)
_diffrn_measured_fraction_theta_full 0.988
_diffrn_measured_fraction_theta_max 0.988
_diffrn_measurement_device_type KappaCCD
_diffrn_measurement_method 'phi and omega scans'
_diffrn_radiation_monochromator graphite
_diffrn_radiation_source 'fine-focus sealed tube'
_diffrn_radiation_type MoK\a
_diffrn_radiation_wavelength 0.71069
_diffrn_reflns_av_R_equivalents 0.0281
_diffrn_reflns_av_sigmaI/netI 0.0333
_diffrn_reflns_limit_h_max 14
_diffrn_reflns_limit_h_min -13
_diffrn_reflns_limit_k_max 15
_diffrn_reflns_limit_k_min -15
_diffrn_reflns_limit_l_max 15
_diffrn_reflns_limit_l_min -16
_diffrn_reflns_number 18235
_diffrn_reflns_theta_full 27.48
_diffrn_reflns_theta_max 27.48
_diffrn_reflns_theta_min 3.03
_exptl_absorpt_coefficient_mu 0.182
_exptl_absorpt_correction_T_max 0.9820
_exptl_absorpt_correction_T_min 0.9645
_exptl_absorpt_correction_type multi-scan
_exptl_absorpt_process_details 'DENZO/SCALEPACK (Otwinowski & Minor, 1996)'
_exptl_crystal_colour Block
_exptl_crystal_density_diffrn 1.196
_exptl_crystal_density_method 'not measured'
_exptl_crystal_description Colorless
_exptl_crystal_F_000 524
_exptl_crystal_size_max 0.20
_exptl_crystal_size_mid 0.18
_exptl_crystal_size_min 0.10
_refine_diff_density_max 0.318
_refine_diff_density_min -0.311
_refine_diff_density_rms 0.044
_refine_ls_extinction_method none
_refine_ls_goodness_of_fit_ref 1.038
_refine_ls_hydrogen_treatment mixed
_refine_ls_matrix_type full
_refine_ls_number_parameters 327
_refine_ls_number_reflns 6217
_refine_ls_number_restraints 0
_refine_ls_restrained_S_all 1.038
_refine_ls_R_factor_all 0.0470
_refine_ls_R_factor_gt 0.0388
_refine_ls_shift/su_max 0.000
_refine_ls_shift/su_mean 0.000
_refine_ls_structure_factor_coef Fsqd
_refine_ls_weighting_details 'calc w=1/[\s^2^(Fo^2^)+(0.0113P)^2^+0.9880P] where P=(Fo^2^+2Fc^2^)/3'
_refine_ls_weighting_scheme calc
_refine_ls_wR_factor_gt 0.0797
_refine_ls_wR_factor_ref 0.0845
_reflns_number_gt 5401
_reflns_number_total 6217
_reflns_threshold_expression >2sigma(I)
_cod_data_source_file om300954a_si_002.cif
_cod_data_source_block mf142
_cod_depositor_comments
;
The following automatic conversions were performed:

'_symmetry_cell_setting' value 'Triclinic' changed to 'triclinic'
according to /home/saulius/struct/CIF-dictionaries/cif_core.dic
dictionary named 'cif_core.dic' version 2.4.2 from 2011-04-26.

Automatic conversion script
Id: cif_fix_values 1891 2012-01-12 08:04:46Z andrius 
;
_cod_original_sg_symbol_H-M 'P-1     '
_cod_database_code 4079840

loop_
_symmetry_equiv_pos_as_xyz
'x, y, z'
'-x, -y, -z'

loop_
_atom_site_label
_atom_site_type_symbol
_atom_site_fract_x
_atom_site_fract_y
_atom_site_fract_z
_atom_site_U_iso_or_equiv
_atom_site_adp_type
_atom_site_occupancy
_atom_site_symmetry_multiplicity
_atom_site_calc_flag
_atom_site_refinement_flags
P1 P 0.89393(4) 0.26293(3) 0.27436(3) 0.01851(9) Uani 1 1 d .
P2 P 0.65788(4) 0.19836(3) 0.32273(4) 0.02046(9) Uani 1 1 d .
O1 O 0.95855(10) 0.39342(9) 0.38267(10) 0.0220(2) Uani 1 1 d .
O2 O 0.83310(10) 0.59780(10) 0.32299(10) 0.0256(2) Uani 1 1 d .
C1 C 0.72888(14) 0.19982(14) 0.22324(14) 0.0223(3) Uani 1 1 d .
H1 H 0.6701 0.1616 0.1307 0.027 Uiso 1 1 calc R
C2 C 1.01319(15) 0.17633(13) 0.33228(14) 0.0208(3) Uani 1 1 d .
C3 C 1.15011(15) 0.22105(15) 0.37266(15) 0.0268(3) Uani 1 1 d .
H3 H 1.1776 0.2936 0.3673 0.032 Uiso 1 1 calc R
C4 C 1.24611(17) 0.16076(16) 0.42040(17) 0.0330(4) Uani 1 1 d .
H4 H 1.3388 0.1916 0.4471 0.040 Uiso 1 1 calc R
C5 C 1.20673(18) 0.05529(16) 0.42918(16) 0.0326(4) Uani 1 1 d .
H5 H 1.2726 0.0142 0.4626 0.039 Uiso 1 1 calc R
C6 C 1.07209(18) 0.00985(15) 0.38956(16) 0.0305(3) Uani 1 1 d .
H6 H 1.0455 -0.0624 0.3959 0.037 Uiso 1 1 calc R
C7 C 0.97483(16) 0.06963(14) 0.34022(15) 0.0259(3) Uani 1 1 d .
H7 H 0.8820 0.0373 0.3119 0.031 Uiso 1 1 calc R
C8 C 0.89729(14) 0.25141(14) 0.12550(14) 0.0219(3) Uani 1 1 d .
C9 C 0.89337(16) 0.13962(15) 0.03397(15) 0.0293(3) Uani 1 1 d .
H9 H 0.8945 0.0702 0.0524 0.035 Uiso 1 1 calc R
C10 C 0.88789(17) 0.12884(17) -0.08377(16) 0.0356(4) Uani 1 1 d .
H10 H 0.8846 0.0522 -0.1459 0.043 Uiso 1 1 calc R
C11 C 0.88720(17) 0.23000(18) -0.11061(16) 0.0354(4) Uani 1 1 d .
H11 H 0.8829 0.2227 -0.1914 0.042 Uiso 1 1 calc R
C12 C 0.89277(17) 0.34150(17) -0.01995(17) 0.0338(4) Uani 1 1 d .
H12 H 0.8934 0.4110 -0.0381 0.041 Uiso 1 1 calc R
C13 C 0.89753(16) 0.35266(15) 0.09801(16) 0.0274(3) Uani 1 1 d .
H13 H 0.9009 0.4296 0.1598 0.033 Uiso 1 1 calc R
C14 C 0.58647(14) 0.03986(14) 0.28119(14) 0.0232(3) Uani 1 1 d .
C15 C 0.59720(16) -0.05702(15) 0.18423(16) 0.0287(3) Uani 1 1 d .
H15 H 0.6456 -0.0409 0.1420 0.034 Uiso 1 1 calc R
C16 C 0.53771(17) -0.17741(16) 0.14838(18) 0.0361(4) Uani 1 1 d .
H16 H 0.5457 -0.2430 0.0821 0.043 Uiso 1 1 calc R
C17 C 0.46701(17) -0.20160(16) 0.20915(19) 0.0377(4) Uani 1 1 d .
H17 H 0.4266 -0.2838 0.1848 0.045 Uiso 1 1 calc R
C18 C 0.45506(17) -0.10609(17) 0.30550(18) 0.0345(4) Uani 1 1 d .
H18 H 0.4062 -0.1228 0.3471 0.041 Uiso 1 1 calc R
C19 C 0.51423(15) 0.01397(15) 0.34144(16) 0.0279(3) Uani 1 1 d .
H19 H 0.5056 0.0792 0.4076 0.033 Uiso 1 1 calc R
C20 C 0.50103(15) 0.24889(14) 0.26789(15) 0.0235(3) Uani 1 1 d .
C21 C 0.38916(16) 0.17370(16) 0.14613(16) 0.0307(4) Uani 1 1 d .
H21 H 0.3929 0.0945 0.0953 0.037 Uiso 1 1 calc R
C22 C 0.27264(17) 0.21374(18) 0.09876(19) 0.0380(4) Uani 1 1 d .
H22 H 0.1974 0.1621 0.0154 0.046 Uiso 1 1 calc R
C23 C 0.26538(18) 0.32782(19) 0.1719(2) 0.0398(4) Uani 1 1 d .
H23 H 0.1854 0.3549 0.1390 0.048 Uiso 1 1 calc R
C24 C 0.3745(2) 0.40302(18) 0.29337(19) 0.0401(4) Uani 1 1 d .
H24 H 0.3694 0.4817 0.3440 0.048 Uiso 1 1 calc R
C25 C 0.49230(17) 0.36356(16) 0.34169(17) 0.0314(4) Uani 1 1 d .
H25 H 0.5669 0.4153 0.4255 0.038 Uiso 1 1 calc R
C26 C 0.70605(15) 0.53367(15) 0.29952(15) 0.0271(3) Uani 1 1 d .
H26A H 0.6702 0.5919 0.3511 0.033 Uiso 1 1 calc R
H26B H 0.7224 0.4695 0.3315 0.033 Uiso 1 1 calc R
C27 C 0.60058(17) 0.47498(17) 0.15580(17) 0.0360(4) Uani 1 1 d .
H27A H 0.5773 0.5388 0.1257 0.054 Uiso 1 1 calc R
H27B H 0.5189 0.4278 0.1450 0.054 Uiso 1 1 calc R
H27C H 0.6370 0.4203 0.1035 0.054 Uiso 1 1 calc R
C28 C 0.82599(17) 0.70520(15) 0.29919(16) 0.0291(3) Uani 1 1 d .
H28A H 0.8994 0.7756 0.3766 0.035 Uiso 1 1 calc R
H28B H 0.7379 0.7246 0.2875 0.035 Uiso 1 1 calc R
C29 C 0.8400(2) 0.68624(19) 0.17802(19) 0.0439(5) Uani 1 1 d .
H29A H 0.9252 0.6632 0.1877 0.066 Uiso 1 1 calc R
H29B H 0.8406 0.7623 0.1672 0.066 Uiso 1 1 calc R
H29C H 0.7633 0.6209 0.1003 0.066 Uiso 1 1 calc R
B1 B 0.77773(18) 0.29055(18) 0.51042(17) 0.0272(4) Uani 1 1 d .
H1B H 0.8732(18) 0.2570(16) 0.5279(17) 0.033 Uiso 1 1 d .
H2B H 0.7266(18) 0.2712(16) 0.5637(17) 0.033 Uiso 1 1 d .
H3B H 0.7972(18) 0.3928(17) 0.5335(17) 0.033 Uiso 1 1 d .
Li1 Li 0.9982(3) 0.5652(2) 0.4358(2) 0.0262(5) Uani 1 1 d .

loop_
_atom_site_aniso_label
_atom_site_aniso_U_11
_atom_site_aniso_U_22
_atom_site_aniso_U_33
_atom_site_aniso_U_23
_atom_site_aniso_U_13
_atom_site_aniso_U_12
P1 0.01724(17) 0.01880(18) 0.01721(17) 0.00671(14) 0.00725(14) 0.00337(13)
P2 0.01711(18) 0.02245(19) 0.01858(18) 0.00711(15) 0.00731(15) 0.00374(14)
O1 0.0230(5) 0.0187(5) 0.0192(5) 0.0063(4) 0.0075(4) 0.0032(4)
O2 0.0222(5) 0.0246(5) 0.0268(6) 0.0132(5) 0.0072(5) 0.0042(4)
C1 0.0186(7) 0.0252(7) 0.0179(7) 0.0070(6) 0.0067(6) 0.0019(6)
C2 0.0210(7) 0.0211(7) 0.0170(7) 0.0059(6) 0.0083(6) 0.0056(6)
C3 0.0231(8) 0.0274(8) 0.0278(8) 0.0103(7) 0.0118(6) 0.0054(6)
C4 0.0233(8) 0.0371(9) 0.0334(9) 0.0107(7) 0.0123(7) 0.0111(7)
C5 0.0335(9) 0.0346(9) 0.0263(8) 0.0119(7) 0.0109(7) 0.0195(7)
C6 0.0385(9) 0.0250(8) 0.0286(8) 0.0125(7) 0.0152(7) 0.0118(7)
C7 0.0249(8) 0.0232(8) 0.0264(8) 0.0090(6) 0.0111(6) 0.0050(6)
C8 0.0168(7) 0.0261(7) 0.0199(7) 0.0087(6) 0.0074(6) 0.0032(6)
C9 0.0305(8) 0.0297(8) 0.0241(8) 0.0087(7) 0.0126(7) 0.0060(7)
C10 0.0313(9) 0.0437(10) 0.0231(8) 0.0059(7) 0.0130(7) 0.0072(8)
C11 0.0247(8) 0.0566(12) 0.0220(8) 0.0156(8) 0.0106(7) 0.0033(8)
C12 0.0279(8) 0.0452(10) 0.0320(9) 0.0225(8) 0.0131(7) 0.0031(7)
C13 0.0253(8) 0.0296(8) 0.0268(8) 0.0128(7) 0.0116(7) 0.0043(6)
C14 0.0165(7) 0.0262(8) 0.0223(7) 0.0109(6) 0.0050(6) 0.0034(6)
C15 0.0225(8) 0.0281(8) 0.0273(8) 0.0075(7) 0.0089(6) 0.0027(6)
C16 0.0273(9) 0.0255(8) 0.0398(10) 0.0055(7) 0.0103(8) 0.0018(7)
C17 0.0250(8) 0.0282(9) 0.0497(11) 0.0186(8) 0.0083(8) 0.0007(7)
C18 0.0241(8) 0.0418(10) 0.0419(10) 0.0262(8) 0.0129(8) 0.0050(7)
C19 0.0220(7) 0.0329(9) 0.0288(8) 0.0152(7) 0.0106(6) 0.0063(6)
C20 0.0208(7) 0.0295(8) 0.0247(7) 0.0139(6) 0.0128(6) 0.0071(6)
C21 0.0239(8) 0.0336(9) 0.0307(8) 0.0150(7) 0.0087(7) 0.0054(7)
C22 0.0221(8) 0.0498(11) 0.0395(10) 0.0259(9) 0.0069(7) 0.0059(8)
C23 0.0297(9) 0.0607(12) 0.0509(11) 0.0384(10) 0.0240(9) 0.0233(9)
C24 0.0445(11) 0.0462(11) 0.0465(11) 0.0243(9) 0.0305(9) 0.0268(9)
C25 0.0318(9) 0.0364(9) 0.0297(8) 0.0133(7) 0.0180(7) 0.0130(7)
C26 0.0221(7) 0.0290(8) 0.0269(8) 0.0128(7) 0.0083(6) 0.0041(6)
C27 0.0266(8) 0.0381(10) 0.0286(9) 0.0081(7) 0.0069(7) -0.0006(7)
C28 0.0301(8) 0.0241(8) 0.0285(8) 0.0138(7) 0.0081(7) 0.0054(6)
C29 0.0542(12) 0.0426(11) 0.0404(10) 0.0234(9) 0.0231(10) 0.0064(9)
B1 0.0242(9) 0.0310(10) 0.0196(8) 0.0075(7) 0.0080(7) 0.0024(7)
Li1 0.0265(13) 0.0246(13) 0.0215(12) 0.0096(11) 0.0067(11) 0.0044(10)

loop_
_atom_type_symbol
_atom_type_description
_atom_type_scat_dispersion_real
_atom_type_scat_dispersion_imag
_atom_type_scat_source
C C 0.0033 0.0016 'International Tables Vol C Tables 4.2.6.8 and 6.1.1.4'
H H 0.0000 0.0000 'International Tables Vol C Tables 4.2.6.8 and 6.1.1.4'
B B 0.0013 0.0007 'International Tables Vol C Tables 4.2.6.8 and 6.1.1.4'
Li Li -0.0003 0.0001 'International Tables Vol C Tables 4.2.6.8 and 6.1.1.4'
O O 0.0106 0.0060 'International Tables Vol C Tables 4.2.6.8 and 6.1.1.4'
P P 0.1023 0.0942 'International Tables Vol C Tables 4.2.6.8 and 6.1.1.4'

loop_
_geom_angle_atom_site_label_1
_geom_angle_atom_site_label_2
_geom_angle_atom_site_label_3
_geom_angle
_geom_angle_site_symmetry_1
_geom_angle_site_symmetry_3
O1 P1 C1 118.14(7) . .
O1 P1 C8 110.83(6) . .
C1 P1 C8 104.49(7) . .
O1 P1 C2 104.17(6) . .
C1 P1 C2 114.84(7) . .
C8 P1 C2 103.53(7) . .
O1 P1 Li1 32.59(6) . 2_766
C1 P1 Li1 103.84(7) . 2_766
C8 P1 Li1 142.54(7) . 2_766
C2 P1 Li1 86.06(7) . 2_766
C1 P2 C14 109.52(7) . .
C1 P2 C20 107.84(7) . .
C14 P2 C20 99.68(7) . .
C1 P2 B1 115.03(8) . .
C14 P2 B1 111.43(8) . .
C20 P2 B1 112.22(8) . .
P1 O1 Li1 150.29(10) . .
P1 O1 Li1 122.38(10) . 2_766
Li1 O1 Li1 85.77(12) . 2_766
C28 O2 C26 113.99(12) . .
C28 O2 Li1 125.89(12) . .
C26 O2 Li1 116.53(12) . .
P1 C1 P2 126.47(9) . .
P1 C1 H1 116.8 . .
P2 C1 H1 116.8 . .
C7 C2 C3 118.79(14) . .
C7 C2 P1 123.18(11) . .
C3 C2 P1 118.02(11) . .
C4 C3 C2 120.73(15) . .
C4 C3 H3 119.6 . .
C2 C3 H3 119.6 . .
C3 C4 C5 119.88(16) . .
C3 C4 H4 120.1 . .
C5 C4 H4 120.1 . .
C6 C5 C4 120.12(15) . .
C6 C5 H5 119.9 . .
C4 C5 H5 119.9 . .
C5 C6 C7 120.19(15) . .
C5 C6 H6 119.9 . .
C7 C6 H6 119.9 . .
C2 C7 C6 120.28(15) . .
C2 C7 H7 119.9 . .
C6 C7 H7 119.9 . .
C13 C8 C9 119.05(14) . .
C13 C8 P1 120.42(12) . .
C9 C8 P1 120.47(12) . .
C10 C9 C8 120.61(16) . .
C10 C9 H9 119.7 . .
C8 C9 H9 119.7 . .
C11 C10 C9 119.89(16) . .
C11 C10 H10 120.1 . .
C9 C10 H10 120.1 . .
C12 C11 C10 119.98(15) . .
C12 C11 H11 120.0 . .
C10 C11 H11 120.0 . .
C11 C12 C13 120.36(16) . .
C11 C12 H12 119.8 . .
C13 C12 H12 119.8 . .
C8 C13 C12 120.10(15) . .
C8 C13 H13 120.0 . .
C12 C13 H13 120.0 . .
C15 C14 C19 118.66(14) . .
C15 C14 P2 120.57(12) . .
C19 C14 P2 120.69(12) . .
C14 C15 C16 120.64(16) . .
C14 C15 H15 119.7 . .
C16 C15 H15 119.7 . .
C17 C16 C15 120.04(17) . .
C17 C16 H16 120.0 . .
C15 C16 H16 120.0 . .
C16 C17 C18 119.97(16) . .
C16 C17 H17 120.0 . .
C18 C17 H17 120.0 . .
C17 C18 C19 120.12(16) . .
C17 C18 H18 119.9 . .
C19 C18 H18 119.9 . .
C18 C19 C14 120.56(16) . .
C18 C19 H19 119.7 . .
C14 C19 H19 119.7 . .
C25 C20 C21 118.70(15) . .
C25 C20 P2 121.56(12) . .
C21 C20 P2 119.66(12) . .
C22 C21 C20 120.55(17) . .
C22 C21 H21 119.7 . .
C20 C21 H21 119.7 . .
C23 C22 C21 120.35(17) . .
C23 C22 H22 119.8 . .
C21 C22 H22 119.8 . .
C22 C23 C24 119.95(16) . .
C22 C23 H23 120.0 . .
C24 C23 H23 120.0 . .
C23 C24 C25 120.10(17) . .
C23 C24 H24 120.0 . .
C25 C24 H24 120.0 . .
C20 C25 C24 120.36(16) . .
C20 C25 H25 119.8 . .
C24 C25 H25 119.8 . .
O2 C26 C27 113.11(13) . .
O2 C26 H26A 109.0 . .
C27 C26 H26A 109.0 . .
O2 C26 H26B 109.0 . .
C27 C26 H26B 109.0 . .
H26A C26 H26B 107.8 . .
C26 C27 H27A 109.5 . .
C26 C27 H27B 109.5 . .
H27A C27 H27B 109.5 . .
C26 C27 H27C 109.5 . .
H27A C27 H27C 109.5 . .
H27B C27 H27C 109.5 . .
O2 C28 C29 111.12(14) . .
O2 C28 H28A 109.4 . .
C29 C28 H28A 109.4 . .
O2 C28 H28B 109.4 . .
C29 C28 H28B 109.4 . .
H28A C28 H28B 108.0 . .
C28 C29 H29A 109.5 . .
C28 C29 H29B 109.5 . .
H29A C29 H29B 109.5 . .
C28 C29 H29C 109.5 . .
H29A C29 H29C 109.5 . .
H29B C29 H29C 109.5 . .
P2 B1 Li1 112.83(10) . 2_766
P2 B1 H1B 104.4(9) . .
Li1 B1 H1B 60.0(9) 2_766 .
P2 B1 H2B 108.2(9) . .
Li1 B1 H2B 138.8(9) 2_766 .
H1B B1 H2B 113.3(13) . .
P2 B1 H3B 107.8(9) . .
Li1 B1 H3B 52.5(9) 2_766 .
H1B B1 H3B 112.0(13) . .
H2B B1 H3B 110.8(13) . .
O1 Li1 O1 94.23(12) . 2_766
O1 Li1 O2 106.23(13) . .
O1 Li1 O2 118.93(14) 2_766 .
O1 Li1 Li1 47.74(9) . 2_766
O1 Li1 Li1 46.49(9) 2_766 2_766
O2 Li1 Li1 124.21(18) . 2_766
O1 Li1 B1 128.02(14) . 2_766
O1 Li1 B1 96.57(11) 2_766 2_766
O2 Li1 B1 112.10(12) . 2_766
Li1 Li1 B1 122.20(16) 2_766 2_766
O1 Li1 P1 118.82(11) . 2_766
O1 Li1 P1 25.03(5) 2_766 2_766
O2 Li1 P1 111.57(11) . 2_766
Li1 Li1 P1 71.22(11) 2_766 2_766
B1 Li1 P1 77.61(8) 2_766 2_766

loop_
_geom_bond_atom_site_label_1
_geom_bond_atom_site_label_2
_geom_bond_distance
_geom_bond_site_symmetry_2
P1 O1 1.5232(10) .
P1 C1 1.7027(15) .
P1 C8 1.8107(15) .
P1 C2 1.8212(15) .
P1 Li1 3.041(3) 2_766
P2 C1 1.7246(15) .
P2 C14 1.8308(16) .
P2 C20 1.8308(15) .
P2 B1 1.9373(18) .
O1 Li1 1.900(3) .
O1 Li1 1.940(3) 2_766
O2 C28 1.4375(18) .
O2 C26 1.4388(18) .
O2 Li1 1.963(3) .
C1 H1 0.9500 .
C2 C7 1.391(2) .
C2 C3 1.398(2) .
C3 C4 1.385(2) .
C3 H3 0.9500 .
C4 C5 1.386(2) .
C4 H4 0.9500 .
C5 C6 1.379(2) .
C5 H5 0.9500 .
C6 C7 1.395(2) .
C6 H6 0.9500 .
C7 H7 0.9500 .
C8 C13 1.390(2) .
C8 C9 1.394(2) .
C9 C10 1.388(2) .
C9 H9 0.9500 .
C10 C11 1.384(3) .
C10 H10 0.9500 .
C11 C12 1.380(3) .
C11 H11 0.9500 .
C12 C13 1.392(2) .
C12 H12 0.9500 .
C13 H13 0.9500 .
C14 C15 1.390(2) .
C14 C19 1.397(2) .
C15 C16 1.392(2) .
C15 H15 0.9500 .
C16 C17 1.381(3) .
C16 H16 0.9500 .
C17 C18 1.384(3) .
C17 H17 0.9500 .
C18 C19 1.387(2) .
C18 H18 0.9500 .
C19 H19 0.9500 .
C20 C25 1.390(2) .
C20 C21 1.396(2) .
C21 C22 1.387(2) .
C21 H21 0.9500 .
C22 C23 1.376(3) .
C22 H22 0.9500 .
C23 C24 1.382(3) .
C23 H23 0.9500 .
C24 C25 1.396(2) .
C24 H24 0.9500 .
C25 H25 0.9500 .
C26 C27 1.509(2) .
C26 H26A 0.9900 .
C26 H26B 0.9900 .
C27 H27A 0.9800 .
C27 H27B 0.9800 .
C27 H27C 0.9800 .
C28 C29 1.506(2) .
C28 H28A 0.9900 .
C28 H28B 0.9900 .
C29 H29A 0.9800 .
C29 H29B 0.9800 .
C29 H29C 0.9800 .
B1 Li1 2.651(3) 2_766
B1 H1B 1.129(18) .
B1 H2B 1.109(18) .
B1 H3B 1.151(18) .
Li1 O1 1.940(3) 2_766
Li1 Li1 2.614(5) 2_766
Li1 B1 2.651(3) 2_766
Li1 P1 3.041(3) 2_766
